data_7717528
loop_
_publ_author_name
'Dong, Wenyu'
'Wang, Zhaoxu'
'Zuxian, Cai'
'Yiqiang, Deng'
'Wang, Guanyu'
'Zheng, Baishu'

_publ_section_title
;
 Highly efficient CO2 capture and chemical fixation of a microporous (3,
 36)-connected txt-type Cu(II)-MOF with multifunctional sites
;
_journal_name_full 'Dalton Transactions'
_journal_paper_doi 10.1039/D4DT01531B
_journal_year 2024
_chemical_formula_sum 'C35 H22 Cu2 N4 O11'
_chemical_formula_weight 801.64
_space_group_crystal_system cubic
_space_group_IT_number 229
_space_group_name_Hall '-I 4 2 3'
_space_group_name_H-M_alt 'I m -3 m'
_atom_sites_solution_hydrogens mixed
_audit_creation_method SHELXL-2018/3
_audit_update_record
;
2024-04-16 deposited with the CCDC.	2024-11-14 downloaded from the CCDC.
;
_cell_angle_alpha 90
_cell_angle_beta 90
_cell_angle_gamma 90
_cell_formula_units_Z 24
_cell_length_a 36.130(8)
_cell_length_b 36.130(8)
_cell_length_c 36.130(8)
_cell_measurement_reflns_used 9979
_cell_measurement_temperature 273(2)
_cell_measurement_theta_max 25.26
_cell_measurement_theta_min 2.39
_cell_volume 47163(18)
_computing_cell_refinement 'Bruker SAINT'
_computing_data_collection 'Bruker APEX2'
_computing_data_reduction 'Bruker SAINT'
_computing_molecular_graphics 'Bruker SHELXTL'
_computing_publication_material 'Bruker SHELXTL'
_computing_structure_refinement 'SHELXL-2018/3 (Sheldrick, 2018)'
_computing_structure_solution 'SHELXT 2018/2 (Sheldrick, 2018)'
_diffrn_ambient_temperature 273(2)
_diffrn_measured_fraction_theta_full 0.995
_diffrn_measured_fraction_theta_max 0.995
_diffrn_measurement_device_type 'Bruker APEX-II CCD'
_diffrn_measurement_method '\f and \w scans'
_diffrn_radiation_type MoK\a
_diffrn_radiation_wavelength 0.71073
_diffrn_reflns_av_R_equivalents 0.0914
_diffrn_reflns_av_unetI/netI 0.0198
_diffrn_reflns_Laue_measured_fraction_full 0.995
_diffrn_reflns_Laue_measured_fraction_max 0.995
_diffrn_reflns_limit_h_max 41
_diffrn_reflns_limit_h_min -43
_diffrn_reflns_limit_k_max 43
_diffrn_reflns_limit_k_min -43
_diffrn_reflns_limit_l_max 43
_diffrn_reflns_limit_l_min -41
_diffrn_reflns_number 196755
_diffrn_reflns_point_group_measured_fraction_full 0.995
_diffrn_reflns_point_group_measured_fraction_max 0.995
_diffrn_reflns_theta_full 25.242
_diffrn_reflns_theta_max 25.373
_diffrn_reflns_theta_min 2.109
_exptl_absorpt_coefficient_mu 0.571
_exptl_absorpt_correction_type none
_exptl_crystal_colour pale
_exptl_crystal_density_diffrn 0.677
_exptl_crystal_description block
_exptl_crystal_F_000 9744
_exptl_crystal_size_max 0.18
_exptl_crystal_size_mid 0.2
_exptl_crystal_size_min 0.14
_refine_diff_density_max 0.743
_refine_diff_density_min -1.199
_refine_diff_density_rms 0.090
_refine_ls_extinction_method none
_refine_ls_goodness_of_fit_ref 1.263
_refine_ls_hydrogen_treatment constr
_refine_ls_matrix_type full
_refine_ls_number_parameters 206
_refine_ls_number_reflns 4061
_refine_ls_number_restraints 196
_refine_ls_restrained_S_all 1.350
_refine_ls_R_factor_all 0.1102
_refine_ls_R_factor_gt 0.0904
_refine_ls_shift/su_max 0.001
_refine_ls_shift/su_mean 0.000
_refine_ls_structure_factor_coef Fsqd
_refine_ls_weighting_details 'w=1/[\s^2^(Fo^2^)+(0.1056P)^2^+144.0700P] where P=(Fo^2^+2Fc^2^)/3'
_refine_ls_weighting_scheme calc
_refine_ls_wR_factor_gt 0.2374
_refine_ls_wR_factor_ref 0.2601
_reflns_Friedel_coverage 0.000
_reflns_number_gt 3102
_reflns_number_total 4061
_reflns_threshold_expression 'I > 2\s(I)'
_cod_data_source_file d4dt01531b2.cif
_cod_data_source_block HNUST-17
_cod_original_cell_volume 47164(31)
_cod_database_code 7717528
_shelx_shelxl_version_number 2018/3
_shelx_space_group_comment
;
The symmetry employed for this shelxl refinement is uniquely defined
by the following loop, which should always be used as a source of
symmetry information in preference to the above space-group names.
They are only intended as comments.
;

loop_
_space_group_symop_operation_xyz
'x, y, z'
'-x, -y, z'
'-x, y, -z'
'x, -y, -z'
'z, x, y'
'z, -x, -y'
'-z, -x, y'
'-z, x, -y'
'y, z, x'
'-y, z, -x'
'y, -z, -x'
'-y, -z, x'
'y, x, -z'
'-y, -x, -z'
'y, -x, z'
'-y, x, z'
'x, z, -y'
'-x, z, y'
'-x, -z, -y'
'x, -z, y'
'z, y, -x'
'z, -y, x'
'-z, y, x'
'-z, -y, -x'
'x+1/2, y+1/2, z+1/2'
'-x+1/2, -y+1/2, z+1/2'
'-x+1/2, y+1/2, -z+1/2'
'x+1/2, -y+1/2, -z+1/2'
'z+1/2, x+1/2, y+1/2'
'z+1/2, -x+1/2, -y+1/2'
'-z+1/2, -x+1/2, y+1/2'
'-z+1/2, x+1/2, -y+1/2'
'y+1/2, z+1/2, x+1/2'
'-y+1/2, z+1/2, -x+1/2'
'y+1/2, -z+1/2, -x+1/2'
'-y+1/2, -z+1/2, x+1/2'
'y+1/2, x+1/2, -z+1/2'
'-y+1/2, -x+1/2, -z+1/2'
'y+1/2, -x+1/2, z+1/2'
'-y+1/2, x+1/2, z+1/2'
'x+1/2, z+1/2, -y+1/2'
'-x+1/2, z+1/2, y+1/2'
'-x+1/2, -z+1/2, -y+1/2'
'x+1/2, -z+1/2, y+1/2'
'z+1/2, y+1/2, -x+1/2'
'z+1/2, -y+1/2, x+1/2'
'-z+1/2, y+1/2, x+1/2'
'-z+1/2, -y+1/2, -x+1/2'
'-x, -y, -z'
'x, y, -z'
'x, -y, z'
'-x, y, z'
'-z, -x, -y'
'-z, x, y'
'z, x, -y'
'z, -x, y'
'-y, -z, -x'
'y, -z, x'
'-y, z, x'
'y, z, -x'
'-y, -x, z'
'y, x, z'
'-y, x, -z'
'y, -x, -z'
'-x, -z, y'
'x, -z, -y'
'x, z, y'
'-x, z, -y'
'-z, -y, x'
'-z, y, -x'
'z, -y, -x'
'z, y, x'
'-x+1/2, -y+1/2, -z+1/2'
'x+1/2, y+1/2, -z+1/2'
'x+1/2, -y+1/2, z+1/2'
'-x+1/2, y+1/2, z+1/2'
'-z+1/2, -x+1/2, -y+1/2'
'-z+1/2, x+1/2, y+1/2'
'z+1/2, x+1/2, -y+1/2'
'z+1/2, -x+1/2, y+1/2'
'-y+1/2, -z+1/2, -x+1/2'
'y+1/2, -z+1/2, x+1/2'
'-y+1/2, z+1/2, x+1/2'
'y+1/2, z+1/2, -x+1/2'
'-y+1/2, -x+1/2, z+1/2'
'y+1/2, x+1/2, z+1/2'
'-y+1/2, x+1/2, -z+1/2'
'y+1/2, -x+1/2, -z+1/2'
'-x+1/2, -z+1/2, y+1/2'
'x+1/2, -z+1/2, -y+1/2'
'x+1/2, z+1/2, y+1/2'
'-x+1/2, z+1/2, -y+1/2'
'-z+1/2, -y+1/2, x+1/2'
'-z+1/2, y+1/2, -x+1/2'
'z+1/2, -y+1/2, -x+1/2'
'z+1/2, y+1/2, x+1/2'

loop_
_atom_site_label
_atom_site_type_symbol
_atom_site_fract_x
_atom_site_fract_y
_atom_site_fract_z
_atom_site_U_iso_or_equiv
_atom_site_adp_type
_atom_site_occupancy
_atom_site_site_symmetry_order
_atom_site_calc_flag
_atom_site_refinement_flags_posn
_atom_site_refinement_flags_adp
_atom_site_refinement_flags_occupancy
_atom_site_disorder_assembly
_atom_site_disorder_group
Cu2 Cu 0.500000 0.65611(2) 0.65611(2) 0.0516(4) Uani 1 4 d S TU P . 4
Cu1 Cu 0.500000 0.70804(2) 0.70804(2) 0.0579(4) Uani 1 4 d S T P . 4
O1 O 0.53804(9) 0.68655(9) 0.63323(9) 0.0692(9) Uani 1 1 d . U . . 4
N1 N 0.500000 0.74958(13) 0.74958(13) 0.0585(18) Uani 1 4 d S T P . 4
O2 O 0.53848(10) 0.73004(11) 0.67681(10) 0.0812(11) Uani 1 1 d . U . . 4
C3 C 0.59851(14) 0.7174(2) 0.59851(14) 0.0663(17) Uani 1 2 d S TU P . 4
H3E H 0.588395 0.696002 0.588395 0.080 Uiso 1 2 calc R U P . 4
C2 C 0.58267(14) 0.73326(14) 0.62937(14) 0.0675(13) Uani 1 1 d . U . . 4
C1 C 0.55081(12) 0.71479(14) 0.64850(14) 0.0615(12) Uani 1 1 d . U . . 4
C6 C 0.53129(19) 0.76300(13) 0.76300(13) 0.0712(18) Uani 1 2 d S TU P . 4
H6 H 0.553420 0.753710 0.753710 0.085 Uiso 1 2 calc R U P . 4
O3 O 0.500000 0.61361(18) 0.61361(18) 0.111(2) Uani 1 4 d S TU P . 4
H3A H 0.509488 0.590955 0.623602 0.167 Uiso 0.25 1 d R U P . 4
H3B H 0.515335 0.621356 0.593201 0.167 Uiso 0.25 1 d R U P . 4
N3 N 0.6443(2) 0.8124(2) 0.6443(2) 0.122(3) Uani 1 2 d S T P . 4
H3 H 0.637527 0.823074 0.666416 0.146 Uiso 0.5 1 d R U P . 4
C4 C 0.59765(17) 0.76465(17) 0.64426(17) 0.0873(17) Uani 1 1 d . U . . 4
H4 H 0.586908 0.775476 0.665001 0.105 Uiso 1 1 calc R U . . 4
C7 C 0.5330(2) 0.78974(16) 0.78974(16) 0.090(2) Uani 1 2 d S TU P . 4
C5 C 0.62855(18) 0.7802(2) 0.62855(18) 0.093(2) Uani 1 2 d S TU P . 4
C8 C 0.500000 0.8040(3) 0.8040(3) 0.104(3) Uani 1 4 d S TU P . 4
N2 N 0.500000 0.8315(3) 0.8315(3) 0.133(3) Uani 1 4 d S TU P . 4
H2A H 0.520614 0.839938 0.839938 0.160 Uiso 0.5 2 calc R U P . 4
H2B H 0.479386 0.839938 0.839938 0.160 Uiso 0.5 2 calc R U P . 4
O15 O 0.6753(7) 0.8449(7) 0.5820(7) 0.143(6) Uani 0.25 1 d . U P . 4
C25 C 0.7223(4) 0.8738(4) 0.6581(5) 0.123(5) Uani 0.311(7) 1 d G U P . 4
H25 H 0.741045 0.857567 0.650605 0.147 Uiso 0.311(7) 1 d R U P . 4
C27 C 0.7317(3) 0.9078(4) 0.6736(4) 0.112(5) Uani 0.311(7) 1 d G U P . 4
H27 H 0.756292 0.915825 0.673252 0.135 Uiso 0.311(7) 1 d R U P . 4
C28 C 0.7044(3) 0.9299(3) 0.6894(3) 0.095(3) Uani 0.311(7) 1 d G U P . 4
C29 C 0.6679(3) 0.9179(4) 0.6899(4) 0.107(5) Uani 0.311(7) 1 d G U P . 4
H29 H 0.649547 0.932765 0.700575 0.128 Uiso 0.311(7) 1 d R U P . 4
C30 C 0.6585(3) 0.8839(4) 0.6745(5) 0.108(5) Uani 0.311(7) 1 d G U P . 4
H30 H 0.633935 0.875885 0.674765 0.130 Uiso 0.311(7) 1 d R U P . 4
C26 C 0.6858(5) 0.8619(3) 0.6586(5) 0.123(5) Uani 0.311(7) 1 d G U P . 4
O14 O 0.7078(7) 0.8091(7) 0.6266(8) 0.154(6) Uani 0.25 1 d . U P . 4
C50 C 0.6836(7) 0.8683(5) 0.6495(6) 0.095(6) Uani 0.189(7) 1 d G U P . 4
C51 C 0.7026(7) 0.8965(7) 0.6315(5) 0.097(6) Uani 0.189(7) 1 d G U P . 4
H51 H 0.705866 0.893679 0.604678 0.116 Uiso 0.189(7) 1 d R U P . 4
C52 C 0.7153(8) 0.9269(6) 0.6514(7) 0.101(5) Uani 0.189(7) 1 d G U P . 4
H52 H 0.730087 0.944665 0.635859 0.121 Uiso 0.189(7) 1 d R U P . 4
C53 C 0.7044(3) 0.9299(3) 0.6894(3) 0.095(3) Uani 0.189(7) 1 d G U P . 4
C54 C 0.6899(8) 0.9009(7) 0.7073(5) 0.100(6) Uani 0.189(7) 1 d G U P . 4
H54 H 0.689395 0.905180 0.731950 0.120 Uiso 0.189(7) 1 d R U P . 4
C55 C 0.6772(7) 0.8705(5) 0.6874(6) 0.097(6) Uani 0.189(7) 1 d G U P . 4
H55 H 0.665276 0.854333 0.700744 0.117 Uiso 0.189(7) 1 d R U P . 4
C24 C 0.6740(6) 0.8315(6) 0.6305(6) 0.147(4) Uani 0.5 1 d . U P . 4

loop_
_atom_site_aniso_label
_atom_site_aniso_U_11
_atom_site_aniso_U_22
_atom_site_aniso_U_33
_atom_site_aniso_U_23
_atom_site_aniso_U_13
_atom_site_aniso_U_12
Cu2 0.0447(6) 0.0550(5) 0.0550(5) -0.0250(5) 0.000 0.000
Cu1 0.0518(6) 0.0610(5) 0.0610(5) -0.0306(5) 0.000 0.000
O1 0.0660(19) 0.074(2) 0.0670(19) -0.0243(16) 0.0150(15) -0.0161(16)
N1 0.041(4) 0.067(3) 0.067(3) -0.039(4) 0.000 0.000
O2 0.081(2) 0.085(2) 0.077(2) -0.0338(19) 0.0222(18) -0.0137(18)
C3 0.065(2) 0.068(3) 0.065(2) -0.013(2) -0.001(3) -0.013(2)
C2 0.066(3) 0.069(3) 0.067(3) -0.021(2) 0.005(2) -0.013(2)
C1 0.049(2) 0.069(3) 0.067(2) -0.029(2) 0.0076(19) -0.0074(19)
C6 0.054(3) 0.080(2) 0.080(2) -0.025(3) -0.0007(19) -0.0007(19)
O3 0.119(3) 0.108(2) 0.108(2) -0.0153(18) 0.000 0.000
N3 0.135(4) 0.097(5) 0.135(4) -0.063(4) 0.052(6) -0.063(4)
C4 0.090(3) 0.086(3) 0.086(3) -0.031(3) 0.007(3) -0.017(3)
C7 0.078(4) 0.095(3) 0.095(3) -0.032(3) -0.006(2) -0.006(2)
C5 0.096(3) 0.086(4) 0.096(3) -0.023(2) 0.000(4) -0.023(2)
C8 0.097(5) 0.108(4) 0.108(4) -0.007(4) 0.000 0.000
N2 0.134(3) 0.133(3) 0.133(3) -0.010(2) 0.000 0.000
O15 0.154(11) 0.128(10) 0.146(6) -0.043(7) 0.013(8) -0.023(8)
C25 0.122(6) 0.119(6) 0.128(7) -0.011(5) 0.003(5) 0.001(4)
C27 0.111(6) 0.111(6) 0.115(7) -0.005(5) 0.004(5) 0.004(4)
C28 0.093(4) 0.096(4) 0.097(4) -0.006(3) -0.008(3) -0.005(3)
C29 0.100(5) 0.108(6) 0.112(7) -0.008(4) -0.002(5) -0.012(4)
C30 0.109(6) 0.105(6) 0.111(7) -0.004(4) -0.002(5) -0.010(4)
C26 0.120(6) 0.123(6) 0.125(6) -0.005(4) 0.002(5) 0.001(4)
O14 0.152(9) 0.143(9) 0.168(10) -0.044(7) 0.011(8) -0.007(7)
C50 0.094(8) 0.093(7) 0.096(7) -0.001(5) 0.000(5) -0.002(5)
C51 0.098(8) 0.096(7) 0.097(7) -0.003(4) 0.001(5) -0.006(5)
C52 0.102(7) 0.099(7) 0.101(6) -0.005(5) 0.000(5) -0.006(5)
C53 0.093(4) 0.096(4) 0.097(4) -0.006(3) -0.008(3) -0.005(3)
C54 0.103(8) 0.098(6) 0.100(7) -0.004(4) 0.001(5) -0.003(5)
C55 0.098(8) 0.097(7) 0.097(6) -0.002(5) 0.002(5) -0.003(5)
C24 0.147(6) 0.141(6) 0.154(6) -0.022(4) 0.002(5) -0.009(4)

loop_
_atom_type_symbol
_atom_type_description
_atom_type_scat_dispersion_real
_atom_type_scat_dispersion_imag
_atom_type_scat_source
C C 0.0033 0.0016 'International Tables Vol C Tables 4.2.6.8 and 6.1.1.4'
H H 0.0000 0.0000 'International Tables Vol C Tables 4.2.6.8 and 6.1.1.4'
N N 0.0061 0.0033 'International Tables Vol C Tables 4.2.6.8 and 6.1.1.4'
O O 0.0106 0.0060 'International Tables Vol C Tables 4.2.6.8 and 6.1.1.4'
Cu Cu 0.3201 1.2651 'International Tables Vol C Tables 4.2.6.8 and 6.1.1.4'

loop_
_geom_angle_atom_site_label_1
_geom_angle_atom_site_label_2
_geom_angle_atom_site_label_3
_geom_angle
_geom_angle_site_symmetry_1
_geom_angle_site_symmetry_3
_geom_angle_publ_flag
O1 Cu2 O1 89.9(2) 67 18_655 ?
O1 Cu2 O1 168.60(18) 67 52_655 ?
O1 Cu2 O1 88.9(2) 18_655 52_655 ?
O1 Cu2 O1 88.9(2) 67 . ?
O1 Cu2 O1 168.60(18) 18_655 . ?
O1 Cu2 O1 89.9(2) 52_655 . ?
O1 Cu2 O3 95.70(9) 67 . ?
O1 Cu2 O3 95.70(9) 18_655 . ?
O1 Cu2 O3 95.70(9) 52_655 . ?
O1 Cu2 O3 95.70(9) . . ?
O1 Cu2 Cu1 84.30(9) 67 . ?
O1 Cu2 Cu1 84.30(9) 18_655 . ?
O1 Cu2 Cu1 84.30(9) 52_655 . ?
O1 Cu2 Cu1 84.30(9) . . ?
O3 Cu2 Cu1 180.0(3) . . ?
O2 Cu1 O2 166.2(2) . 18_655 ?
O2 Cu1 O2 90.4(2) . 52_655 ?
O2 Cu1 O2 87.9(3) 18_655 52_655 ?
O2 Cu1 N1 96.92(10) . . ?
O2 Cu1 N1 96.91(10) 18_655 . ?
O2 Cu1 N1 96.91(10) 52_655 . ?
O2 Cu1 N1 96.91(10) 67 . ?
O2 Cu1 Cu2 83.08(10) . . ?
O2 Cu1 Cu2 83.09(10) 18_655 . ?
O2 Cu1 Cu2 83.09(10) 52_655 . ?
O2 Cu1 Cu2 83.09(10) 67 . ?
N1 Cu1 Cu2 180.00(18) . . ?
C1 O1 Cu2 122.4(3) . . ?
C6 N1 C6 117.5(8) 52_655 . ?
C6 N1 Cu1 121.2(4) 52_655 . ?
C6 N1 Cu1 121.2(4) . . ?
C1 O2 Cu1 123.2(3) . . ?
C2 C3 C2 119.9(6) 72 . ?
C4 C2 C3 119.9(5) . . ?
C4 C2 C1 119.5(4) . . ?
C3 C2 C1 120.4(4) . . ?
O2 C1 O1 126.4(4) . . ?
O2 C1 C2 117.2(4) . . ?
O1 C1 C2 116.4(4) . . ?
N1 C6 C7 123.9(7) . . ?
C24 N3 C24 108.5(17) . 72 ?
C24 N3 C5 125.6(9) . . ?
C24 N3 C5 125.6(9) 72 . ?
C2 C4 C5 119.9(6) . . ?
C6 C7 C8 118.9(9) . . ?
C6 C7 C28 119(3) . 81_666 ?
C8 C7 C28 121(3) . 81_666 ?
C28 C7 C28 28.6(18) 38_666 81_666 ?
C4 C5 C4 120.4(8) 72 . ?
C4 C5 N3 119.8(4) 72 . ?
C4 C5 N3 119.8(4) . . ?
N2 C8 C7 121.5(7) . . ?
N2 C8 C7 121.5(7) . 52_655 ?
C7 C8 C7 117.0(13) . 52_655 ?
C27 C25 C26 120.0 . . ?
C54 C27 C25 79.6(12) 72 . ?
C54 C27 C28 48.3(13) 72 . ?
C25 C27 C28 120.0 . . ?
C28 C28 C54 51.7(12) 72 . ?
C54 C28 C54 42(2) 72 . ?
C29 C28 C54 80.6(12) 72 . ?
C28 C28 C29 47.1 72 . ?
C54 C28 C29 77.5(12) 72 . ?
C29 C28 C29 52.9(12) 72 . ?
C54 C28 C29 51.5(13) . . ?
C28 C28 C27 142.4 72 . ?
C54 C28 C27 50.7(14) 72 . ?
C29 C28 C27 79.1(9) 72 . ?
C54 C28 C27 91.6(12) . . ?
C29 C28 C27 120.0 . . ?
C28 C28 C52 150.6(13) 72 . ?
C54 C28 C52 85.1(16) 72 . ?
C29 C28 C52 52.0(14) 72 . ?
C54 C28 C52 120.8(15) . . ?
C29 C28 C52 104.3(12) . . ?
C27 C28 C52 50.8(13) . . ?
C28 C28 C27 24.4(3) 72 72 ?
C54 C28 C27 69.8(13) 72 72 ?
C29 C28 C27 97.0(11) 72 72 ?
C54 C28 C27 28.7(10) . 72 ?
C29 C28 C27 49.75(8) . 72 ?
C27 C28 C27 118.0(3) . 72 ?
C52 C28 C27 146.4(10) . 72 ?
C7 C28 C27 92.8(8) 77_666 72 ?
C29 C29 C30 83.6 72 . ?
C28 C29 C30 139.0(4) 72 . ?
C52 C29 C30 116.5(19) 72 . ?
C29 C29 C28 47.1 72 . ?
C28 C29 C28 32.9(12) 72 . ?
C52 C29 C28 115(2) 72 . ?
C30 C29 C28 120.0 . . ?
C29 C29 C27 126.1(7) 72 72 ?
C28 C29 C27 60.5(7) 72 72 ?
C52 C29 C27 50(2) 72 72 ?
C30 C29 C27 102.2 . 72 ?
C28 C29 C27 87.6(6) . 72 ?
C54 C29 C27 77.7(9) 72 72 ?
C30 C29 C27 117.3(4) 72 72 ?
C51 C29 C27 73.6(14) 72 72 ?
C30 C30 C29 96.4 72 . ?
C50 C30 C29 128(2) 72 . ?
C26 C30 C29 127.1(9) 72 . ?
C55 C30 C29 96.7(11) 72 . ?
C30 C30 C26 37.6 72 . ?
C50 C30 C26 93(2) 72 . ?
C26 C30 C26 71(2) 72 . ?
C55 C30 C26 32.4(12) 72 . ?
C29 C30 C26 120.0 . . ?
C55 C26 C30 56.2(19) 72 . ?
C30 C26 C30 33.7(19) 72 . ?
C26 C26 C30 37.6 72 . ?
C55 C26 C25 79(2) 72 . ?
C30 C26 C25 99.1(13) 72 . ?
C26 C26 C25 132.9 72 . ?
C30 C26 C25 120.0 . . ?
C55 C26 C24 155(3) 72 . ?
C30 C26 C24 120.1(14) 72 . ?
C26 C26 C24 105.6(14) 72 . ?
C30 C26 C24 118.8(14) . . ?
C25 C26 C24 118.1(13) . . ?
C50 C26 C24 104.3(14) 72 . ?
C30 C50 C51 82.2(19) 72 . ?
C55 C50 C51 109.7(13) 72 . ?
C30 C50 C55 56(2) 72 . ?
C55 C50 C55 17(2) 72 . ?
C51 C50 C55 120.0 . . ?
C30 C50 C24 140(3) 72 . ?
C55 C50 C24 123(2) 72 . ?
C51 C50 C24 122.4(17) . . ?
C55 C50 C24 117.0(17) . . ?
C26 C50 C24 96.5(15) 72 . ?
C50 C51 C52 120.0 . . ?
C29 C52 C51 77.3(12) 72 . ?
C29 C52 C28 45.7(9) 72 . ?
C51 C52 C28 117.7(9) . . ?
C27 C54 C28 115(2) 72 . ?
C54 C54 C28 51.7(13) 72 . ?
C28 C54 C28 35.0(13) 72 . ?
C27 C54 C55 115(2) 72 . ?
C54 C54 C55 82.4 72 . ?
C28 C54 C55 137.0(19) 72 . ?
C28 C54 C55 119.9(10) . . ?
C55 C55 C54 97.6 72 . ?
C26 C55 C54 132(3) 72 . ?
C50 C55 C54 117(2) 72 . ?
C30 C55 C54 99.4(12) 72 . ?
C55 C55 C50 35.6 72 . ?
C26 C55 C50 93(2) 72 . ?
C50 C55 C50 91(3) 72 . ?
C30 C55 C50 31.7(13) 72 . ?
C54 C55 C50 120.0 . . ?
N3 C24 O14 114(2) . . ?
N3 C24 C26 109.3(15) . . ?
O14 C24 C26 103.1(18) . . ?
N3 C24 C50 116.7(17) . . ?
O14 C24 C50 110(2) . . ?
C26 C24 C50 15.2(12) . . ?
N3 C24 O15 120.3(17) . . ?
O14 C24 O15 91.8(18) . . ?
C26 C24 O15 115.8(16) . . ?
C50 C24 O15 101.3(16) . . ?

loop_
_geom_bond_atom_site_label_1
_geom_bond_atom_site_label_2
_geom_bond_distance
_geom_bond_site_symmetry_2
_geom_bond_publ_flag
Cu2 O1 1.945(3) 67 ?
Cu2 O1 1.945(3) 18_655 ?
Cu2 O1 1.945(3) 52_655 ?
Cu2 O1 1.945(3) . ?
Cu2 O3 2.172(9) . ?
Cu2 Cu1 2.6535(14) . ?
Cu1 O2 1.959(4) . ?
Cu1 O2 1.959(4) 18_655 ?
Cu1 O2 1.959(4) 52_655 ?
Cu1 O2 1.959(4) 67 ?
Cu1 N1 2.122(7) . ?
O1 C1 1.248(5) . ?
N1 C6 1.322(8) 52_655 ?
N1 C6 1.322(8) . ?
O2 C1 1.244(5) . ?
C3 C2 1.378(6) 72 ?
C3 C2 1.378(6) . ?
C2 C4 1.367(7) . ?
C2 C1 1.499(7) . ?
C6 C7 1.368(10) . ?
N3 C24 1.37(2) . ?
N3 C24 1.37(2) 72 ?
N3 C5 1.418(10) . ?
C4 C5 1.372(7) . ?
C7 C8 1.399(12) . ?
C7 C28 1.55(6) 38_666 ?
C7 C28 1.55(6) 81_666 ?
C8 N2 1.404(19) . ?
O15 C24 1.82(3) . ?
C25 C27 1.3900 . ?
C25 C26 1.3900 . ?
C25 C55 1.44(3) 72 ?
C25 C54 1.60(2) 72 ?
C25 C30 1.77(2) 72 ?
C27 C54 1.09(3) 72 ?
C27 C28 1.3900 . ?
C27 C29 1.567(13) 72 ?
C27 C28 2.05(2) 72 ?
C28 C28 0.77(2) 72 ?
C28 C54 1.05(2) 72 ?
C28 C29 1.034(4) 72 ?
C28 C54 1.34(2) . ?
C28 C29 1.3900 . ?
C28 C52 1.43(3) . ?
C29 C29 1.12(2) 72 ?
C29 C52 1.14(3) 72 ?
C29 C30 1.3900 . ?
C29 C54 1.55(2) 72 ?
C29 C30 1.688(18) 72 ?
C29 C51 1.59(4) 72 ?
C29 C55 1.91(2) 72 ?
C29 C50 1.93(2) 72 ?
C30 C30 0.81(3) 72 ?
C30 C50 0.73(3) 72 ?
C30 C26 0.895(12) 72 ?
C30 C55 1.15(3) 72 ?
C30 C26 1.3900 . ?
C30 C51 1.48(3) 72 ?
C30 C54 1.95(2) 72 ?
C26 C55 0.74(2) 72 ?
C26 C26 1.39(4) 72 ?
C26 C50 1.61(3) 72 ?
C26 C24 1.55(2) . ?
C26 C54 1.97(2) 72 ?
O14 C24 1.47(3) . ?
C50 C55 1.01(3) 72 ?
C50 C51 1.3900 . ?
C50 C55 1.3900 . ?
C50 C24 1.53(3) . ?
C50 C50 1.74(5) 72 ?
C50 C54 2.062(9) 72 ?
C51 C52 1.3900 . ?
C51 C55 1.98(3) 72 ?
C51 C54 2.12(3) 72 ?
C52 C54 1.70(3) 72 ?
C54 C54 0.89(5) 72 ?
C54 C55 1.3900 . ?
C54 C55 1.55(2) 72 ?
C55 C55 0.52(4) 72 ?

loop_
_geom_torsion_atom_site_label_1
_geom_torsion_atom_site_label_2
_geom_torsion_atom_site_label_3
_geom_torsion_atom_site_label_4
_geom_torsion
_geom_torsion_site_symmetry_1
_geom_torsion_site_symmetry_2
_geom_torsion_site_symmetry_3
_geom_torsion_site_symmetry_4
_geom_torsion_publ_flag
C2 C3 C2 C4 -0.2(12) 72 . . . ?
C2 C3 C2 C1 -175.5(4) 72 . . . ?
Cu1 O2 C1 O1 9.6(8) . . . . ?
Cu1 O2 C1 C2 -174.4(4) . . . . ?
Cu2 O1 C1 O2 -10.1(8) . . . . ?
Cu2 O1 C1 C2 174.0(3) . . . . ?
C4 C2 C1 O2 2.6(8) . . . . ?
C3 C2 C1 O2 178.0(6) . . . . ?
C4 C2 C1 O1 179.0(5) . . . . ?
C3 C2 C1 O1 -5.6(8) . . . . ?
C6 N1 C6 C7 0.000(2) 52_655 . . . ?
Cu1 N1 C6 C7 180.000(1) . . . . ?
C3 C2 C4 C5 -0.4(11) . . . . ?
C1 C2 C4 C5 175.0(7) . . . . ?
N1 C6 C7 C8 0.000(2) . . . . ?
N1 C6 C7 C28 163.7(9) . . . 38_666 ?
N1 C6 C7 C28 -163.7(7) . . . 81_666 ?
C2 C4 C5 C4 0.9(15) . . . 72 ?
C2 C4 C5 N3 -179.1(8) . . . . ?
C24 N3 C5 C4 3(2) . . . 72 ?
C24 N3 C5 C4 176.9(15) 72 . . 72 ?
C24 N3 C5 C4 -176.9(15) . . . . ?
C24 N3 C5 C4 -3(2) 72 . . . ?
C6 C7 C8 N2 180.000(2) . . . . ?
C28 C7 C8 N2 16.7(16) 38_666 . . . ?
C28 C7 C8 N2 -16.7(13) 81_666 . . . ?
C6 C7 C8 C7 0.000(2) . . . 52_655 ?
C28 C7 C8 C7 -163.3(16) 38_666 . . 52_655 ?
C28 C7 C8 C7 163.3(13) 81_666 . . 52_655 ?
C26 C25 C27 C54 27.5(12) . . . 72 ?
C55 C25 C27 C54 8.6(13) 72 . . 72 ?
C30 C25 C27 C54 41.2(14) 72 . . 72 ?
C26 C25 C27 C28 0.0 . . . . ?
C55 C25 C27 C28 -18.9(10) 72 . . . ?
C54 C25 C27 C28 -27.5(12) 72 . . . ?
C30 C25 C27 C28 13.7(7) 72 . . . ?
C26 C25 C27 C29 -21.7(6) . . . 72 ?
C55 C25 C27 C29 -40.6(12) 72 . . 72 ?
C54 C25 C27 C29 -49.2(14) 72 . . 72 ?
C30 C25 C27 C29 -8.0(5) 72 . . 72 ?
C26 C25 C27 C28 12.0(2) . . . 72 ?
C55 C25 C27 C28 -6.9(11) 72 . . 72 ?
C54 C25 C27 C28 -15.5(12) 72 . . 72 ?
C30 C25 C27 C28 25.7(7) 72 . . 72 ?
C54 C27 C28 C28 20.0(15) 72 . . 72 ?
C25 C27 C28 C28 57.4 . . . 72 ?
C29 C27 C28 C28 92.2(7) 72 . . 72 ?
C25 C27 C28 C54 37.4(15) . . . 72 ?
C29 C27 C28 C54 72.1(17) 72 . . 72 ?
C28 C27 C28 C54 -20.0(15) 72 . . 72 ?
C54 C27 C28 C29 -72.1(17) 72 . . 72 ?
C25 C27 C28 C29 -34.7(8) . . . 72 ?
C28 C27 C28 C29 -92.2(7) 72 . . 72 ?
C54 C27 C28 C54 8.0(8) 72 . . . ?
C25 C27 C28 C54 45.4(11) . . . . ?
C29 C27 C28 C54 80.1(13) 72 . . . ?
C28 C27 C28 C54 -12.0(11) 72 . . . ?
C54 C27 C28 C29 -37.4(15) 72 . . . ?
C25 C27 C28 C29 0.0 . . . . ?
C29 C27 C28 C29 34.7(7) 72 . . . ?
C28 C27 C28 C29 -57.4 72 . . . ?
C54 C27 C28 C52 -122(2) 72 . . . ?
C25 C27 C28 C52 -84.1(13) . . . . ?
C29 C27 C28 C52 -49.4(14) 72 . . . ?
C28 C27 C28 C52 -141.6(13) 72 . . . ?
C54 C27 C28 C7 137.9(19) 72 . . 77_666 ?
C25 C27 C28 C7 175.3(11) . . . 77_666 ?
C29 C27 C28 C7 -150.0(15) 72 . . 77_666 ?
C28 C27 C28 C7 117.8(11) 72 . . 77_666 ?
C54 C27 C28 C27 20.0(15) 72 . . 72 ?
C25 C27 C28 C27 57.4 . . . 72 ?
C29 C27 C28 C27 92.2(7) 72 . . 72 ?
C28 C27 C28 C27 0.0 72 . . 72 ?
C28 C28 C29 C29 180.0 72 . . 72 ?
C54 C28 C29 C29 -73.4(13) 72 . . 72 ?
C54 C28 C29 C29 -110.0(13) . . . 72 ?
C27 C28 C29 C29 -44.6 . . . 72 ?
C52 C28 C29 C29 8.1(12) . . . 72 ?
C7 C28 C29 C29 139.5(9) 77_666 . . 72 ?
C27 C28 C29 C29 -147.4(3) 72 . . 72 ?
C54 C28 C29 C28 106.6(13) 72 . . 72 ?
C29 C28 C29 C28 180.0 72 . . 72 ?
C54 C28 C29 C28 70.0(13) . . . 72 ?
C27 C28 C29 C28 135.4 . . . 72 ?
C52 C28 C29 C28 -171.9(12) . . . 72 ?
C7 C28 C29 C28 -40.5(10) 77_666 . . 72 ?
C27 C28 C29 C28 32.6(3) 72 . . 72 ?
C28 C28 C29 C52 11(2) 72 . . 72 ?
C54 C28 C29 C52 118(3) 72 . . 72 ?
C29 C28 C29 C52 -169(2) 72 . . 72 ?
C54 C28 C29 C52 81.0(19) . . . 72 ?
C27 C28 C29 C52 146(2) . . . 72 ?
C52 C28 C29 C52 -161(2) . . . 72 ?
C7 C28 C29 C52 -29(2) 77_666 . . 72 ?
C27 C28 C29 C52 44(2) 72 . . 72 ?
C28 C28 C29 C30 -135.4 72 . . . ?
C54 C28 C29 C30 -28.8(13) 72 . . . ?
C29 C28 C29 C30 44.6 72 . . . ?
C54 C28 C29 C30 -65.4(13) . . . . ?
C27 C28 C29 C30 0.0 . . . . ?
C52 C28 C29 C30 52.7(12) . . . . ?
C7 C28 C29 C30 -175.9(10) 77_666 . . . ?
C27 C28 C29 C30 -102.8(3) 72 . . . ?
C28 C28 C29 C54 -106.6(13) 72 . . 72 ?
C29 C28 C29 C54 73.4(13) 72 . . 72 ?
C54 C28 C29 C54 -36.6(19) . . . 72 ?
C27 C28 C29 C54 28.8(13) . . . 72 ?
C52 C28 C29 C54 81.5(16) . . . 72 ?
C7 C28 C29 C54 -147.1(17) 77_666 . . 72 ?
C27 C28 C29 C54 -74.0(13) 72 . . 72 ?
C28 C28 C29 C30 -149.8(4) 72 . . 72 ?
C54 C28 C29 C30 -43.2(14) 72 . . 72 ?
C29 C28 C29 C30 30.2(4) 72 . . 72 ?
C54 C28 C29 C30 -79.8(12) . . . 72 ?
C27 C28 C29 C30 -14.4(4) . . . 72 ?
C52 C28 C29 C30 38.3(13) . . . 72 ?
C7 C28 C29 C30 169.7(10) 77_666 . . 72 ?
C27 C28 C29 C30 -117.2(5) 72 . . 72 ?
C28 C28 C29 C51 -54(4) 72 . . 72 ?
C54 C28 C29 C51 52(4) 72 . . 72 ?
C29 C28 C29 C51 126(4) 72 . . 72 ?
C54 C28 C29 C51 16(4) . . . 72 ?
C27 C28 C29 C51 81(4) . . . 72 ?
C52 C28 C29 C51 134(4) . . . 72 ?
C7 C28 C29 C51 -95(5) 77_666 . . 72 ?
C27 C28 C29 C51 -21(4) 72 . . 72 ?
C28 C28 C29 C27 -32.6(3) 72 . . 72 ?
C54 C28 C29 C27 74.0(13) 72 . . 72 ?
C29 C28 C29 C27 147.4(3) 72 . . 72 ?
C54 C28 C29 C27 37.4(12) . . . 72 ?
C27 C28 C29 C27 102.8(3) . . . 72 ?
C52 C28 C29 C27 155.5(13) . . . 72 ?
C7 C28 C29 C27 -73.1(10) 77_666 . . 72 ?
C28 C28 C29 C55 -121.3(8) 72 . . 72 ?
C54 C28 C29 C55 -14.6(12) 72 . . 72 ?
C29 C28 C29 C55 58.7(8) 72 . . 72 ?
C54 C28 C29 C55 -51.2(14) . . . 72 ?
C27 C28 C29 C55 14.2(8) . . . 72 ?
C52 C28 C29 C55 66.9(15) . . . 72 ?
C7 C28 C29 C55 -161.7(10) 77_666 . . 72 ?
C27 C28 C29 C55 -88.6(8) 72 . . 72 ?
C28 C28 C29 C50 -116.6(13) 72 . . 72 ?
C54 C28 C29 C50 -9.9(19) 72 . . 72 ?
C29 C28 C29 C50 63.4(13) 72 . . 72 ?
C54 C28 C29 C50 -46.5(16) . . . 72 ?
C27 C28 C29 C50 18.8(13) . . . 72 ?
C52 C28 C29 C50 72(2) . . . 72 ?
C7 C28 C29 C50 -157.0(14) 77_666 . . 72 ?
C27 C28 C29 C50 -83.9(14) 72 . . 72 ?
C29 C29 C30 C30 0.0 72 . . 72 ?
C28 C29 C30 C30 -66.7(17) 72 . . 72 ?
C52 C29 C30 C30 -177(3) 72 . . 72 ?
C28 C29 C30 C30 -31.2 . . . 72 ?
C54 C29 C30 C30 -49.9(10) 72 . . 72 ?
C51 C29 C30 C30 172.3(17) 72 . . 72 ?
C27 C29 C30 C30 -125.6(7) 72 . . 72 ?
C55 C29 C30 C30 -55.1(13) 72 . . 72 ?
C50 C29 C30 C30 -153(3) 72 . . 72 ?
C29 C29 C30 C50 153(3) 72 . . 72 ?
C28 C29 C30 C50 86(4) 72 . . 72 ?
C52 C29 C30 C50 -24(4) 72 . . 72 ?
C28 C29 C30 C50 122(3) . . . 72 ?
C54 C29 C30 C50 103(3) 72 . . 72 ?
C30 C29 C30 C50 153(3) 72 . . 72 ?
C51 C29 C30 C50 -34(3) 72 . . 72 ?
C27 C29 C30 C50 28(3) 72 . . 72 ?
C55 C29 C30 C50 98(4) 72 . . 72 ?
C29 C29 C30 C26 119(3) 72 . . 72 ?
C28 C29 C30 C26 53(3) 72 . . 72 ?
C52 C29 C30 C26 -58(4) 72 . . 72 ?
C28 C29 C30 C26 88(3) . . . 72 ?
C54 C29 C30 C26 69(3) 72 . . 72 ?
C30 C29 C30 C26 119(3) 72 . . 72 ?
C51 C29 C30 C26 -68(3) 72 . . 72 ?
C27 C29 C30 C26 -6(2) 72 . . 72 ?
C55 C29 C30 C26 64(2) 72 . . 72 ?
C50 C29 C30 C26 -34(4) 72 . . 72 ?
C29 C29 C30 C55 55.1(13) 72 . . 72 ?
C28 C29 C30 C55 -12(2) 72 . . 72 ?
C52 C29 C30 C55 -122(3) 72 . . 72 ?
C28 C29 C30 C55 24.0(13) . . . 72 ?
C54 C29 C30 C55 5.2(13) 72 . . 72 ?
C30 C29 C30 C55 55.1(13) 72 . . 72 ?
C51 C29 C30 C55 -133(3) 72 . . 72 ?
C27 C29 C30 C55 -70.4(13) 72 . . 72 ?
C50 C29 C30 C55 -98(4) 72 . . 72 ?
C29 C29 C30 C26 31.2 72 . . . ?
C28 C29 C30 C26 -35.6(17) 72 . . . ?
C52 C29 C30 C26 -146(3) 72 . . . ?
C28 C29 C30 C26 0.0 . . . . ?
C54 C29 C30 C26 -18.7(10) 72 . . . ?
C30 C29 C30 C26 31.2 72 . . . ?
C51 C29 C30 C26 -156.5(17) 72 . . . ?
C27 C29 C30 C26 -94.4(7) 72 . . . ?
C55 C29 C30 C26 -24.0(13) 72 . . . ?
C50 C29 C30 C26 -122(3) 72 . . . ?
C29 C29 C30 C51 -172.3(17) 72 . . 72 ?
C28 C29 C30 C51 121(2) 72 . . 72 ?
C52 C29 C30 C51 10.7(16) 72 . . 72 ?
C28 C29 C30 C51 156.5(17) . . . 72 ?
C54 C29 C30 C51 138(2) 72 . . 72 ?
C30 C29 C30 C51 -172.3(17) 72 . . 72 ?
C27 C29 C30 C51 62.1(17) 72 . . 72 ?
C55 C29 C30 C51 133(3) 72 . . 72 ?
C50 C29 C30 C51 34(3) 72 . . 72 ?
C28 C29 C30 C29 -66.7(17) 72 . . 72 ?
C52 C29 C30 C29 -177(3) 72 . . 72 ?
C28 C29 C30 C29 -31.2 . . . 72 ?
C54 C29 C30 C29 -49.9(10) 72 . . 72 ?
C30 C29 C30 C29 0.0 72 . . 72 ?
C51 C29 C30 C29 172.3(17) 72 . . 72 ?
C27 C29 C30 C29 -125.6(7) 72 . . 72 ?
C55 C29 C30 C29 -55.1(13) 72 . . 72 ?
C50 C29 C30 C29 -153(3) 72 . . 72 ?
C29 C29 C30 C54 49.9(10) 72 . . 72 ?
C28 C29 C30 C54 -16.8(18) 72 . . 72 ?
C52 C29 C30 C54 -127(3) 72 . . 72 ?
C28 C29 C30 C54 18.7(10) . . . 72 ?
C30 C29 C30 C54 49.9(10) 72 . . 72 ?
C51 C29 C30 C54 -138(2) 72 . . 72 ?
C27 C29 C30 C54 -75.7(10) 72 . . 72 ?
C55 C29 C30 C54 -5.2(13) 72 . . 72 ?
C50 C29 C30 C54 -103(3) 72 . . 72 ?
C29 C29 C30 C25 133.9(13) 72 . . 72 ?
C28 C29 C30 C25 67(2) 72 . . 72 ?
C52 C29 C30 C25 -43(3) 72 . . 72 ?
C28 C29 C30 C25 102.7(13) . . . 72 ?
C54 C29 C30 C25 84.0(13) 72 . . 72 ?
C30 C29 C30 C25 133.9(13) 72 . . 72 ?
C51 C29 C30 C25 -53.8(18) 72 . . 72 ?
C27 C29 C30 C25 8.4(9) 72 . . 72 ?
C55 C29 C30 C25 78.8(15) 72 . . 72 ?
C50 C29 C30 C25 -19(3) 72 . . 72 ?
C30 C30 C26 C55 106(2) 72 . . 72 ?
C50 C30 C26 C55 -89(3) 72 . . 72 ?
C26 C30 C26 C55 -74(2) 72 . . 72 ?
C29 C30 C26 C55 49(2) . . . 72 ?
C51 C30 C26 C55 -55(5) 72 . . 72 ?
C29 C30 C26 C55 69(2) 72 . . 72 ?
C54 C30 C26 C55 33.2(19) 72 . . 72 ?
C25 C30 C26 C55 -37(2) 72 . . 72 ?
C50 C30 C26 C30 165(2) 72 . . 72 ?
C26 C30 C26 C30 180.0 72 . . 72 ?
C55 C30 C26 C30 -106(2) 72 . . 72 ?
C29 C30 C26 C30 -57.5 . . . 72 ?
C51 C30 C26 C30 -161(5) 72 . . 72 ?
C29 C30 C26 C30 -37.3(3) 72 . . 72 ?
C54 C30 C26 C30 -73.1(8) 72 . . 72 ?
C25 C30 C26 C30 -143.2(7) 72 . . 72 ?
C30 C30 C26 C26 -180.0 72 . . 72 ?
C50 C30 C26 C26 -15(2) 72 . . 72 ?
C55 C30 C26 C26 74(2) 72 . . 72 ?
C29 C30 C26 C26 122.6 . . . 72 ?
C51 C30 C26 C26 19(5) 72 . . 72 ?
C29 C30 C26 C26 142.8(3) 72 . . 72 ?
C54 C30 C26 C26 106.9(8) 72 . . 72 ?
C25 C30 C26 C26 36.9(7) 72 . . 72 ?
C30 C30 C26 C25 57.5 72 . . . ?
C50 C30 C26 C25 -138(2) 72 . . . ?
C26 C30 C26 C25 -122.6 72 . . . ?
C55 C30 C26 C25 -49(2) 72 . . . ?
C29 C30 C26 C25 0.0 . . . . ?
C51 C30 C26 C25 -104(5) 72 . . . ?
C29 C30 C26 C25 20.2(3) 72 . . . ?
C54 C30 C26 C25 -15.7(8) 72 . . . ?
C25 C30 C26 C25 -85.7(7) 72 . . . ?
C30 C30 C26 C50 -165(2) 72 . . 72 ?
C26 C30 C26 C50 15(2) 72 . . 72 ?
C55 C30 C26 C50 89(3) 72 . . 72 ?
C29 C30 C26 C50 138(2) . . . 72 ?
C51 C30 C26 C50 34(6) 72 . . 72 ?
C29 C30 C26 C50 158(3) 72 . . 72 ?
C54 C30 C26 C50 122(2) 72 . . 72 ?
C25 C30 C26 C50 52(2) 72 . . 72 ?
C30 C30 C26 C24 -102.1(16) 72 . . . ?
C50 C30 C26 C24 63(2) 72 . . . ?
C26 C30 C26 C24 77.9(16) 72 . . . ?
C55 C30 C26 C24 152(3) 72 . . . ?
C29 C30 C26 C24 -159.6(16) . . . . ?
C51 C30 C26 C24 97(5) 72 . . . ?
C29 C30 C26 C24 -139.4(16) 72 . . . ?
C54 C30 C26 C24 -175.2(18) 72 . . . ?
C25 C30 C26 C24 114.7(15) 72 . . . ?
C30 C30 C26 C54 73.1(8) 72 . . 72 ?
C50 C30 C26 C54 -122(2) 72 . . 72 ?
C26 C30 C26 C54 -106.9(8) 72 . . 72 ?
C55 C30 C26 C54 -33.2(19) 72 . . 72 ?
C29 C30 C26 C54 15.7(8) . . . 72 ?
C51 C30 C26 C54 -88(5) 72 . . 72 ?
C29 C30 C26 C54 35.9(9) 72 . . 72 ?
C25 C30 C26 C54 -70.0(10) 72 . . 72 ?
C27 C25 C26 C55 -39.6(17) . . . 72 ?
C54 C25 C26 C55 -21.5(16) 72 . . 72 ?
C30 C25 C26 C55 -68(2) 72 . . 72 ?
C27 C25 C26 C30 28.3(14) . . . 72 ?
C55 C25 C26 C30 68(2) 72 . . 72 ?
C54 C25 C26 C30 46.4(17) 72 . . 72 ?
C27 C25 C26 C26 -44.6 . . . 72 ?
C55 C25 C26 C26 -4.9(17) 72 . . 72 ?
C54 C25 C26 C26 -26.4(9) 72 . . 72 ?
C30 C25 C26 C26 -72.8(14) 72 . . 72 ?
C27 C25 C26 C30 0.0 . . . . ?
C55 C25 C26 C30 39.6(17) 72 . . . ?
C54 C25 C26 C30 18.1(9) 72 . . . ?
C30 C25 C26 C30 -28.3(14) 72 . . . ?
C27 C25 C26 C50 -26.8(19) . . . 72 ?
C55 C25 C26 C50 12.8(12) 72 . . 72 ?
C54 C25 C26 C50 -9(2) 72 . . 72 ?
C30 C25 C26 C50 -55(2) 72 . . 72 ?
C27 C25 C26 C24 159.7(16) . . . . ?
C55 C25 C26 C24 -161(3) 72 . . . ?
C54 C25 C26 C24 177.8(19) 72 . . . ?
C30 C25 C26 C24 131(2) 72 . . . ?
C27 C25 C26 C54 -18.1(9) . . . 72 ?
C55 C25 C26 C54 21.5(16) 72 . . 72 ?
C30 C25 C26 C54 -46.4(17) 72 . . 72 ?
C30 C50 C51 C52 43.2(17) 72 . . . ?
C55 C50 C51 C52 -15.4(17) 72 . . . ?
C55 C50 C51 C52 0.0 . . . . ?
C26 C50 C51 C52 25(2) 72 . . . ?
C24 C50 C51 C52 -171(3) . . . . ?
C50 C50 C51 C52 41.9(12) 72 . . . ?
C29 C50 C51 C52 20.0(9) 72 . . . ?
C54 C50 C51 C52 -12.7(8) 72 . . . ?
C55 C50 C51 C30 -59(2) 72 . . 72 ?
C55 C50 C51 C30 -43.2(17) . . . 72 ?
C26 C50 C51 C30 -17.8(13) 72 . . 72 ?
C24 C50 C51 C30 146(4) . . . 72 ?
C50 C50 C51 C30 -1(2) 72 . . 72 ?
C29 C50 C51 C30 -23.2(16) 72 . . 72 ?
C54 C50 C51 C30 -55.9(19) 72 . . 72 ?
C30 C50 C51 C29 23.2(16) 72 . . 72 ?
C55 C50 C51 C29 -35.5(19) 72 . . 72 ?
C55 C50 C51 C29 -20.0(9) . . . 72 ?
C26 C50 C51 C29 5(2) 72 . . 72 ?
C24 C50 C51 C29 169(2) . . . 72 ?
C50 C50 C51 C29 21.9(13) 72 . . 72 ?
C54 C50 C51 C29 -32.7(10) 72 . . 72 ?
C30 C50 C51 C55 59(2) 72 . . 72 ?
C55 C50 C51 C55 15.4(16) . . . 72 ?
C26 C50 C51 C55 41(2) 72 . . 72 ?
C24 C50 C51 C55 -155(3) . . . 72 ?
C50 C50 C51 C55 57(2) 72 . . 72 ?
C29 C50 C51 C55 35.5(19) 72 . . 72 ?
C54 C50 C51 C55 2.7(13) 72 . . 72 ?
C30 C50 C51 C54 55.9(19) 72 . . 72 ?
C55 C50 C51 C54 -2.7(13) 72 . . 72 ?
C55 C50 C51 C54 12.7(8) . . . 72 ?
C26 C50 C51 C54 38(2) 72 . . 72 ?
C24 C50 C51 C54 -158(3) . . . 72 ?
C50 C50 C51 C54 54.6(10) 72 . . 72 ?
C29 C50 C51 C54 32.7(10) 72 . . 72 ?
C50 C51 C52 C29 -28.9(11) . . . 72 ?
C30 C51 C52 C29 -9.1(12) 72 . . 72 ?
C55 C51 C52 C29 -36.2(14) 72 . . 72 ?
C54 C51 C52 C29 -43.7(14) 72 . . 72 ?
C50 C51 C52 C28 -6.9(17) . . . . ?
C30 C51 C52 C28 13(2) 72 . . . ?
C29 C51 C52 C28 22.0(10) 72 . . . ?
C55 C51 C52 C28 -14.3(19) 72 . . . ?
C54 C51 C52 C28 -21.7(15) 72 . . . ?
C50 C51 C52 C54 14.8(11) . . . 72 ?
C30 C51 C52 C54 34.6(15) 72 . . 72 ?
C29 C51 C52 C54 43.7(14) 72 . . 72 ?
C55 C51 C52 C54 7.4(9) 72 . . 72 ?
C28 C28 C52 C29 -20(3) 72 . . 72 ?
C54 C28 C52 C29 67.5(15) 72 . . 72 ?
C54 C28 C52 C29 45(3) . . . 72 ?
C29 C28 C52 C29 -8.2(12) . . . 72 ?
C27 C28 C52 C29 109.0(14) . . . 72 ?
C7 C28 C52 C29 -135.7(12) 77_666 . . 72 ?
C27 C28 C52 C29 27(3) 72 . . 72 ?
C28 C28 C52 C51 -51(3) 72 . . . ?
C54 C28 C52 C51 37(2) 72 . . . ?
C29 C28 C52 C51 -30.7(14) 72 . . . ?
C54 C28 C52 C51 15(4) . . . . ?
C29 C28 C52 C51 -39(2) . . . . ?
C27 C28 C52 C51 78.3(19) . . . . ?
C7 C28 C52 C51 -166.4(14) 77_666 . . . ?
C27 C28 C52 C51 -4(4) 72 . . . ?
C28 C28 C52 C54 -88(2) 72 . . 72 ?
C29 C28 C52 C54 -67.5(15) 72 . . 72 ?
C54 C28 C52 C54 -22.3(19) . . . 72 ?
C29 C28 C52 C54 -75.8(12) . . . 72 ?
C27 C28 C52 C54 41.5(16) . . . 72 ?
C7 C28 C52 C54 156.7(19) 77_666 . . 72 ?
C27 C28 C52 C54 -41(2) 72 . . 72 ?
C28 C28 C54 C27 -13.2(13) 72 . . 72 ?
C54 C28 C54 C27 167(2) 72 . . 72 ?
C29 C28 C54 C27 -124(3) 72 . . 72 ?
C29 C28 C54 C27 -75(2) . . . 72 ?
C27 C28 C54 C27 157(2) . . . 72 ?
C52 C28 C54 C27 -158.5(18) . . . 72 ?
C7 C28 C54 C27 22(3) 77_666 . . 72 ?
C28 C28 C54 C54 180.0(12) 72 . . 72 ?
C29 C28 C54 C54 69.3(11) 72 . . 72 ?
C29 C28 C54 C54 118.7(10) . . . 72 ?
C27 C28 C54 C54 -9.3(9) . . . 72 ?
C52 C28 C54 C54 34.7(18) . . . 72 ?
C7 C28 C54 C54 -144.3(15) 77_666 . . 72 ?
C27 C28 C54 C54 -167(2) 72 . . 72 ?
C54 C28 C54 C28 -180.0(12) 72 . . 72 ?
C29 C28 C54 C28 -110.7(14) 72 . . 72 ?
C29 C28 C54 C28 -61.3(10) . . . 72 ?
C27 C28 C54 C28 170.7(9) . . . 72 ?
C52 C28 C54 C28 -145.3(16) . . . 72 ?
C7 C28 C54 C28 36(2) 77_666 . . 72 ?
C27 C28 C54 C28 13.2(13) 72 . . 72 ?
C28 C28 C54 C55 130(3) 72 . . . ?
C54 C28 C54 C55 -49.6(19) 72 . . . ?
C29 C28 C54 C55 20(2) 72 . . . ?
C29 C28 C54 C55 69.1(19) . . . . ?
C27 C28 C54 C55 -58.9(19) . . . . ?
C52 C28 C54 C55 -15(4) . . . . ?
C7 C28 C54 C55 166.1(14) 77_666 . . . ?
C27 C28 C54 C55 144(4) 72 . . . ?
C28 C28 C54 C25 55(4) 72 . . 72 ?
C54 C28 C54 C25 -125(4) 72 . . 72 ?
C29 C28 C54 C25 -56(5) 72 . . 72 ?
C29 C28 C54 C25 -7(4) . . . 72 ?
C27 C28 C54 C25 -135(4) . . . 72 ?
C52 C28 C54 C25 -90(5) . . . 72 ?
C7 C28 C54 C25 90(4) 77_666 . . 72 ?
C27 C28 C54 C25 68(5) 72 . . 72 ?
C28 C28 C54 C29 110.7(14) 72 . . 72 ?
C54 C28 C54 C29 -69.3(11) 72 . . 72 ?
C29 C28 C54 C29 49.4(13) . . . 72 ?
C27 C28 C54 C29 -78.6(9) . . . 72 ?
C52 C28 C54 C29 -35(2) . . . 72 ?
C7 C28 C54 C29 146.4(15) 77_666 . . 72 ?
C27 C28 C54 C29 124(3) 72 . . 72 ?
C28 C28 C54 C55 142(2) 72 . . 72 ?
C54 C28 C54 C55 -37.6(16) 72 . . 72 ?
C29 C28 C54 C55 31.7(17) 72 . . 72 ?
C29 C28 C54 C55 81.1(14) . . . 72 ?
C27 C28 C54 C55 -47.0(16) . . . 72 ?
C52 C28 C54 C55 -3(3) . . . 72 ?
C7 C28 C54 C55 178.1(12) 77_666 . . 72 ?
C27 C28 C54 C55 156(3) 72 . . 72 ?
C28 C28 C54 C52 24(2) 72 . . 72 ?
C54 C28 C54 C52 -155.6(13) 72 . . 72 ?
C29 C28 C54 C52 -86.3(14) 72 . . 72 ?
C29 C28 C54 C52 -37.0(14) . . . 72 ?
C27 C28 C54 C52 -165.0(14) . . . 72 ?
C52 C28 C54 C52 -121(3) . . . 72 ?
C7 C28 C54 C52 60.0(12) 77_666 . . 72 ?
C27 C28 C54 C52 38(3) 72 . . 72 ?
C28 C28 C54 C26 113(3) 72 . . 72 ?
C54 C28 C54 C26 -67(2) 72 . . 72 ?
C29 C28 C54 C26 2(2) 72 . . 72 ?
C29 C28 C54 C26 51.3(18) . . . 72 ?
C27 C28 C54 C26 -77(2) . . . 72 ?
C52 C28 C54 C26 -33(3) . . . 72 ?
C7 C28 C54 C26 148.3(15) 77_666 . . 72 ?
C27 C28 C54 C26 126(4) 72 . . 72 ?
C28 C28 C54 C30 119.8(17) 72 . . 72 ?
C54 C28 C54 C30 -60.2(10) 72 . . 72 ?
C29 C28 C54 C30 9.1(9) 72 . . 72 ?
C29 C28 C54 C30 58.5(11) . . . 72 ?
C27 C28 C54 C30 -69.5(9) . . . 72 ?
C52 C28 C54 C30 -25(2) . . . 72 ?
C7 C28 C54 C30 155.5(10) 77_666 . . 72 ?
C27 C28 C54 C30 133(3) 72 . . 72 ?
C27 C54 C55 C55 -179(2) 72 . . 72 ?
C54 C54 C55 C55 0.0 72 . . 72 ?
C28 C54 C55 C55 77(3) 72 . . 72 ?
C28 C54 C55 C55 37.1(18) . . . 72 ?
C25 C54 C55 C55 -169(2) 72 . . 72 ?
C29 C54 C55 C55 50.1(9) 72 . . 72 ?
C52 C54 C55 C55 133.8(13) 72 . . 72 ?
C26 C54 C55 C55 156(4) 72 . . 72 ?
C30 C54 C55 C55 55.4(12) 72 . . 72 ?
C27 C54 C55 C26 25(4) 72 . . 72 ?
C54 C54 C55 C26 -156(4) 72 . . 72 ?
C28 C54 C55 C26 -79(4) 72 . . 72 ?
C28 C54 C55 C26 -119(4) . . . 72 ?
C25 C54 C55 C26 35(3) 72 . . 72 ?
C29 C54 C55 C26 -106(4) 72 . . 72 ?
C55 C54 C55 C26 -156(4) 72 . . 72 ?
C52 C54 C55 C26 -22(4) 72 . . 72 ?
C30 C54 C55 C26 -101(4) 72 . . 72 ?
C27 C54 C55 C50 42(3) 72 . . 72 ?
C54 C54 C55 C50 -139(2) 72 . . 72 ?
C28 C54 C55 C50 -62(4) 72 . . 72 ?
C28 C54 C55 C50 -102(3) . . . 72 ?
C25 C54 C55 C50 52(2) 72 . . 72 ?
C29 C54 C55 C50 -89(2) 72 . . 72 ?
C55 C54 C55 C50 -139(2) 72 . . 72 ?
C52 C54 C55 C50 -5(2) 72 . . 72 ?
C26 C54 C55 C50 17(4) 72 . . 72 ?
C30 C54 C55 C50 -83.4(19) 72 . . 72 ?
C27 C54 C55 C30 125(3) 72 . . 72 ?
C54 C54 C55 C30 -55.4(12) 72 . . 72 ?
C28 C54 C55 C30 21(3) 72 . . 72 ?
C28 C54 C55 C30 -18(2) . . . 72 ?
C25 C54 C55 C30 135(2) 72 . . 72 ?
C29 C54 C55 C30 -5.3(13) 72 . . 72 ?
C55 C54 C55 C30 -55.4(12) 72 . . 72 ?
C52 C54 C55 C30 78.5(16) 72 . . 72 ?
C26 C54 C55 C30 101(4) 72 . . 72 ?
C27 C54 C55 C50 151(2) 72 . . . ?
C54 C54 C55 C50 -29.6 72 . . . ?
C28 C54 C55 C50 47(3) 72 . . . ?
C28 C54 C55 C50 7.5(18) . . . . ?
C25 C54 C55 C50 161(2) 72 . . . ?
C29 C54 C55 C50 20.5(9) 72 . . . ?
C55 C54 C55 C50 -29.6 72 . . . ?
C52 C54 C55 C50 104.3(13) 72 . . . ?
C26 C54 C55 C50 126(4) 72 . . . ?
C30 C54 C55 C50 25.8(12) 72 . . . ?
C27 C54 C55 C25 -10(2) 72 . . 72 ?
C54 C54 C55 C25 169(2) 72 . . 72 ?
C28 C54 C55 C25 -114(3) 72 . . 72 ?
C28 C54 C55 C25 -154(3) . . . 72 ?
C29 C54 C55 C25 -141(2) 72 . . 72 ?
C55 C54 C55 C25 169(2) 72 . . 72 ?
C52 C54 C55 C25 -57(2) 72 . . 72 ?
C26 C54 C55 C25 -35(3) 72 . . 72 ?
C30 C54 C55 C25 -135(2) 72 . . 72 ?
C27 C54 C55 C54 -179(2) 72 . . 72 ?
C28 C54 C55 C54 77(3) 72 . . 72 ?
C28 C54 C55 C54 37.1(18) . . . 72 ?
C25 C54 C55 C54 -169(2) 72 . . 72 ?
C29 C54 C55 C54 50.1(9) 72 . . 72 ?
C55 C54 C55 C54 0.0 72 . . 72 ?
C52 C54 C55 C54 133.8(13) 72 . . 72 ?
C26 C54 C55 C54 156(4) 72 . . 72 ?
C30 C54 C55 C54 55.4(12) 72 . . 72 ?
C27 C54 C55 C29 131(3) 72 . . 72 ?
C54 C54 C55 C29 -50.1(9) 72 . . 72 ?
C28 C54 C55 C29 27(2) 72 . . 72 ?
C28 C54 C55 C29 -13.0(13) . . . 72 ?
C25 C54 C55 C29 141(2) 72 . . 72 ?
C55 C54 C55 C29 -50.1(9) 72 . . 72 ?
C52 C54 C55 C29 83.7(8) 72 . . 72 ?
C26 C54 C55 C29 106(4) 72 . . 72 ?
C30 C54 C55 C29 5.3(13) 72 . . 72 ?
C27 C54 C55 C51 39(2) 72 . . 72 ?
C54 C54 C55 C51 -141.7(8) 72 . . 72 ?
C28 C54 C55 C51 -65(3) 72 . . 72 ?
C28 C54 C55 C51 -105(2) . . . 72 ?
C25 C54 C55 C51 49.0(19) 72 . . 72 ?
C29 C54 C55 C51 -91.6(9) 72 . . 72 ?
C55 C54 C55 C51 -141.7(8) 72 . . 72 ?
C52 C54 C55 C51 -7.9(10) 72 . . 72 ?
C26 C54 C55 C51 14(3) 72 . . 72 ?
C30 C54 C55 C51 -86.4(10) 72 . . 72 ?
C30 C50 C55 C55 -111.9(19) 72 . . 72 ?
C51 C50 C55 C55 -57.1 . . . 72 ?
C26 C50 C55 C55 160(3) 72 . . 72 ?
C24 C50 C55 C55 114(2) . . . 72 ?
C50 C50 C55 C55 180(100) 72 . . 72 ?
C29 C50 C55 C55 -74.6(8) 72 . . 72 ?
C54 C50 C55 C55 -40.8(6) 72 . . 72 ?
C30 C50 C55 C26 88(3) 72 . . 72 ?
C55 C50 C55 C26 -160(3) 72 . . 72 ?
C51 C50 C55 C26 143(3) . . . 72 ?
C24 C50 C55 C26 -46(2) . . . 72 ?
C50 C50 C55 C26 20(2) 72 . . 72 ?
C29 C50 C55 C26 126(3) 72 . . 72 ?
C54 C50 C55 C26 160(3) 72 . . 72 ?
C30 C50 C55 C50 68(2) 72 . . 72 ?
C55 C50 C55 C50 -180(100) 72 . . 72 ?
C51 C50 C55 C50 122.9(14) . . . 72 ?
C26 C50 C55 C50 -20(2) 72 . . 72 ?
C24 C50 C55 C50 -66(2) . . . 72 ?
C29 C50 C55 C50 105.4(13) 72 . . 72 ?
C54 C50 C55 C50 139.2(15) 72 . . 72 ?
C55 C50 C55 C30 111.9(19) 72 . . 72 ?
C51 C50 C55 C30 54.8(19) . . . 72 ?
C26 C50 C55 C30 -88(3) 72 . . 72 ?
C24 C50 C55 C30 -134(3) . . . 72 ?
C50 C50 C55 C30 -68(2) 72 . . 72 ?
C29 C50 C55 C30 37.3(16) 72 . . 72 ?
C54 C50 C55 C30 71.1(19) 72 . . 72 ?
C30 C50 C55 C54 -54.8(19) 72 . . . ?
C55 C50 C55 C54 57.1 72 . . . ?
C51 C50 C55 C54 0.0 . . . . ?
C26 C50 C55 C54 -143(3) 72 . . . ?
C24 C50 C55 C54 171(2) . . . . ?
C50 C50 C55 C54 -122.9(14) 72 . . . ?
C29 C50 C55 C54 -17.5(8) 72 . . . ?
C54 C50 C55 C54 16.3(6) 72 . . . ?
C30 C50 C55 C25 58(5) 72 . . 72 ?
C55 C50 C55 C25 170(5) 72 . . 72 ?
C51 C50 C55 C25 113(5) . . . 72 ?
C26 C50 C55 C25 -30(4) 72 . . 72 ?
C24 C50 C55 C25 -76(5) . . . 72 ?
C50 C50 C55 C25 -10(4) 72 . . 72 ?
C29 C50 C55 C25 96(4) 72 . . 72 ?
C54 C50 C55 C25 130(4) 72 . . 72 ?
C30 C50 C55 C54 -71.1(19) 72 . . 72 ?
C55 C50 C55 C54 40.8(6) 72 . . 72 ?
C51 C50 C55 C54 -16.3(6) . . . 72 ?
C26 C50 C55 C54 -160(3) 72 . . 72 ?
C24 C50 C55 C54 155(2) . . . 72 ?
C50 C50 C55 C54 -139.2(15) 72 . . 72 ?
C29 C50 C55 C54 -33.8(8) 72 . . 72 ?
C30 C50 C55 C29 -37.3(16) 72 . . 72 ?
C55 C50 C55 C29 74.6(8) 72 . . 72 ?
C51 C50 C55 C29 17.5(8) . . . 72 ?
C26 C50 C55 C29 -126(3) 72 . . 72 ?
C24 C50 C55 C29 -171(2) . . . 72 ?
C50 C50 C55 C29 -105.4(13) 72 . . 72 ?
C54 C50 C55 C29 33.8(8) 72 . . 72 ?
C30 C50 C55 C51 33.4(18) 72 . . 72 ?
C55 C50 C55 C51 145.4(5) 72 . . 72 ?
C51 C50 C55 C51 88.2(5) . . . 72 ?
C26 C50 C55 C51 -55(3) 72 . . 72 ?
C24 C50 C55 C51 -101(3) . . . 72 ?
C50 C50 C55 C51 -34.7(15) 72 . . 72 ?
C29 C50 C55 C51 70.7(8) 72 . . 72 ?
C54 C50 C55 C51 104.5(6) 72 . . 72 ?
C24 N3 C24 O14 127.4(17) 72 . . . ?
C5 N3 C24 O14 -58(3) . . . . ?
C24 N3 C24 C26 13(3) 72 . . . ?
C5 N3 C24 C26 -172.6(12) . . . . ?
C24 N3 C24 C50 -2(3) 72 . . . ?
C5 N3 C24 C50 172.9(15) . . . . ?
C24 N3 C24 O15 -125.1(16) 72 . . . ?
C5 N3 C24 O15 50(2) . . . . ?
C55 C26 C24 N3 25(7) 72 . . . ?
C30 C26 C24 N3 -85(3) 72 . . . ?
C26 C26 C24 N3 -7.6(18) 72 . . . ?
C30 C26 C24 N3 -46(2) . . . . ?
C25 C26 C24 N3 154.1(13) . . . . ?
C50 C26 C24 N3 -21(2) 72 . . . ?
C55 C26 C24 O14 -97(7) 72 . . . ?
C30 C26 C24 O14 154(3) 72 . . . ?
C26 C26 C24 O14 -129.3(17) 72 . . . ?
C30 C26 C24 O14 -167.6(15) . . . . ?
C25 C26 C24 O14 32(2) . . . . ?
C50 C26 C24 O14 -143(2) 72 . . . ?
C55 C26 C24 C50 146(10) 72 . . . ?
C30 C26 C24 C50 37(4) 72 . . . ?
C26 C26 C24 C50 114(5) 72 . . . ?
C30 C26 C24 C50 76(5) . . . . ?
C25 C26 C24 C50 -84(5) . . . . ?
C50 C26 C24 C50 100(6) 72 . . . ?
C55 C26 C24 O15 165(6) 72 . . . ?
C30 C26 C24 O15 55(3) 72 . . . ?
C26 C26 C24 O15 132.2(15) 72 . . . ?
C30 C26 C24 O15 93.9(18) . . . . ?
C25 C26 C24 O15 -66(2) . . . . ?
C50 C26 C24 O15 118.5(19) 72 . . . ?
C30 C50 C24 N3 -35(5) 72 . . . ?
C55 C50 C24 N3 53(4) 72 . . . ?
C51 C50 C24 N3 -155.4(17) . . . . ?
C55 C50 C24 N3 34(3) . . . . ?
C26 C50 C24 N3 14(2) 72 . . . ?
C50 C50 C24 N3 1.1(19) 72 . . . ?
C54 C50 C24 N3 82(5) 72 . . . ?
C30 C50 C24 O14 -166(4) 72 . . . ?
C55 C50 C24 O14 -79(4) 72 . . . ?
C51 C50 C24 O14 73(3) . . . . ?
C55 C50 C24 O14 -98(2) . . . . ?
C26 C50 C24 O14 -117(2) 72 . . . ?
C50 C50 C24 O14 -130.3(18) 72 . . . ?
C54 C50 C24 O14 -49(5) 72 . . . ?
C30 C50 C24 C26 -99(6) 72 . . . ?
C55 C50 C24 C26 -12(3) 72 . . . ?
C51 C50 C24 C26 140(6) . . . . ?
C55 C50 C24 C26 -31(4) . . . . ?
C26 C50 C24 C26 -50(4) 72 . . . ?
C50 C50 C24 C26 -63(5) 72 . . . ?
C54 C50 C24 C26 18(4) 72 . . . ?
C30 C50 C24 O15 98(5) 72 . . . ?
C55 C50 C24 O15 -175(3) 72 . . . ?
C51 C50 C24 O15 -23(2) . . . . ?
C55 C50 C24 O15 166.3(15) . . . . ?
C26 C50 C24 O15 146.8(17) 72 . . . ?
C50 C50 C24 O15 133.7(12) 72 . . . ?
C54 C50 C24 O15 -145(4) 72 . . . ?
